data_2227365
loop_
_publ_author_name
'Qi, Hao-Fei'
'Liu, Bing-Ni'
'Liu, Mo'
'Liu, Deng-Ke'

_publ_section_title
;
 <i>N</i>-(2-Chloropyrimidin-4-yl)-<i>N</i>,2-dimethyl-2<i>H</i>-indazol-6-amine
;
_journal_coeditor_code CV2775
_journal_issue 11
_journal_name_full 'Acta Crystallographica Section E'
_journal_page_first o2955
_journal_paper_doi 10.1107/S1600536810042753
_journal_volume 66
_journal_year 2010
_chemical_formula_iupac 'C13 H12 Cl N5'
_chemical_formula_moiety 'C13 H12 Cl N5'
_chemical_formula_sum 'C13 H12 Cl N5'
_chemical_formula_weight 273.73
_chemical_name_systematic
;
<i>N</i>-(2-Chloropyrimidin-4-yl)-<i>N</i>,2-dimethyl-2<i>H</i>-indazol-6-amine
;
_space_group_IT_number 15
_symmetry_cell_setting monoclinic
_symmetry_space_group_name_Hall '-C 2yc'
_symmetry_space_group_name_H-M 'C 1 2/c 1'
_atom_sites_solution_hydrogens geom
_atom_sites_solution_primary direct
_atom_sites_solution_secondary difmap
_audit_creation_method SHELXL-97
_cell_angle_alpha 90.00
_cell_angle_beta 90.25(3)
_cell_angle_gamma 90.00
_cell_formula_units_Z 8
_cell_length_a 21.432(4)
_cell_length_b 9.836(2)
_cell_length_c 12.542(3)
_cell_measurement_reflns_used 4286
_cell_measurement_temperature 113(2)
_cell_measurement_theta_max 27.886
_cell_measurement_theta_min 1.901
_cell_volume 2643.9(10)
_computing_cell_refinement 'Crystalclear (Rigaku/MSC, 2005)'
_computing_data_collection 'Crystalclear (Rigaku/MSC, 2005)'
_computing_data_reduction 'Crystalclear (Rigaku/MSC, 2005)'
_computing_molecular_graphics 'SHELXTL (Sheldrick, 2008)'
_computing_publication_material 'SHELXTL (Sheldrick, 2008)'
_computing_structure_refinement 'SHELXL97 (Sheldrick, 2008)'
_computing_structure_solution 'SHELXS97 (Sheldrick, 2008)'
_diffrn_ambient_temperature 113(2)
_diffrn_detector_area_resol_mean 7.31
_diffrn_measured_fraction_theta_full 0.996
_diffrn_measured_fraction_theta_max 0.996
_diffrn_measurement_device_type 'Rigaku Saturn CCD area-detector'
_diffrn_measurement_method '\w and \f scans'
_diffrn_radiation_monochromator confocal
_diffrn_radiation_source 'rotating anode'
_diffrn_radiation_type MoK\a
_diffrn_radiation_wavelength 0.71073
_diffrn_reflns_av_R_equivalents 0.0428
_diffrn_reflns_av_sigmaI/netI 0.0368
_diffrn_reflns_limit_h_max 25
_diffrn_reflns_limit_h_min -25
_diffrn_reflns_limit_k_max 11
_diffrn_reflns_limit_k_min -11
_diffrn_reflns_limit_l_max 14
_diffrn_reflns_limit_l_min -14
_diffrn_reflns_number 10576
_diffrn_reflns_theta_full 25.01
_diffrn_reflns_theta_max 25.01
_diffrn_reflns_theta_min 1.90
_diffrn_standards_decay_% 0
_diffrn_standards_interval_count 0
_diffrn_standards_interval_time 0
_diffrn_standards_number 0
_exptl_absorpt_coefficient_mu 0.282
_exptl_absorpt_correction_T_max 0.9669
_exptl_absorpt_correction_T_min 0.9457
_exptl_absorpt_correction_type multi-scan
_exptl_absorpt_process_details '(Crystalclear; Rigaku/MSC, 2005)'
_exptl_crystal_colour White
_exptl_crystal_density_diffrn 1.375
_exptl_crystal_density_method 'not measured'
_exptl_crystal_description block
_exptl_crystal_F_000 1136
_exptl_crystal_size_max 0.20
_exptl_crystal_size_mid 0.18
_exptl_crystal_size_min 0.12
_refine_diff_density_max 0.209
_refine_diff_density_min -0.248
_refine_ls_extinction_coef 0.0191(14)
_refine_ls_extinction_expression Fc^*^=kFc[1+0.001xFc^2^\l^3^/sin(2\q)]^-1/4^
_refine_ls_extinction_method 'SHELXL97 (Sheldrick, 2008)'
_refine_ls_goodness_of_fit_ref 1.007
_refine_ls_hydrogen_treatment constr
_refine_ls_matrix_type full
_refine_ls_number_parameters 175
_refine_ls_number_reflns 2323
_refine_ls_number_restraints 0
_refine_ls_restrained_S_all 1.007
_refine_ls_R_factor_all 0.0415
_refine_ls_R_factor_gt 0.0356
_refine_ls_shift/su_max 0.001
_refine_ls_shift/su_mean 0.000
_refine_ls_structure_factor_coef Fsqd
_refine_ls_weighting_details 'calc w=1/[\s^2^(Fo^2^)+(0.0700P)^2^+0.0000P] where P=(Fo^2^+2Fc^2^)/3'
_refine_ls_weighting_scheme calc
_refine_ls_wR_factor_gt 0.0965
_refine_ls_wR_factor_ref 0.1002
_reflns_number_gt 1982
_reflns_number_total 2323
_reflns_threshold_expression I>2sigma(I)
_cod_data_source_file cv2775.cif
_cod_data_source_block I
_cod_original_cell_volume 2644.1(9)
_cod_original_sg_symbol_H-M 'C 2/c'
_cod_database_code 2227365
_cod_database_fobs_code 2227365

loop_
_symmetry_equiv_pos_as_xyz
'x, y, z'
'-x, y, -z+1/2'
'x+1/2, y+1/2, z'
'-x+1/2, y+1/2, -z+1/2'
'-x, -y, -z'
'x, -y, z-1/2'
'-x+1/2, -y+1/2, -z'
'x+1/2, -y+1/2, z-1/2'

loop_
_atom_site_type_symbol
_atom_site_label
_atom_site_fract_x
_atom_site_fract_y
_atom_site_fract_z
_atom_site_U_iso_or_equiv
_atom_site_adp_type
_atom_site_calc_flag
_atom_site_refinement_flags
_atom_site_occupancy
_atom_site_disorder_assembly
_atom_site_disorder_group
Cl Cl1 0.227613(19) 0.06867(4) 0.79285(3) 0.0308(2) Uani d . 1 . .
N N1 0.13815(6) 0.18363(13) 0.68576(10) 0.0268(4) Uani d . 1 . .
N N2 0.18239(6) 0.30697(12) 0.83256(10) 0.0206(3) Uani d . 1 . .
N N3 0.14793(6) 0.52060(13) 0.88097(10) 0.0206(3) Uani d . 1 . .
N N4 -0.06548(6) 0.69175(13) 0.92048(10) 0.0223(3) Uani d . 1 . .
N N5 -0.08472(6) 0.82333(13) 0.91397(10) 0.0218(3) Uani d . 1 . .
C C1 0.17633(7) 0.20335(15) 0.76669(12) 0.0211(4) Uani d . 1 . .
C C2 0.10043(8) 0.29266(17) 0.66821(13) 0.0284(4) Uani d . 1 . .
H H2 0.0720 0.2880 0.6101 0.034 Uiso calc R 1 . .
C C3 0.10066(8) 0.40761(16) 0.72803(12) 0.0235(4) Uani d . 1 . .
H H3 0.0736 0.4815 0.7124 0.028 Uiso calc R 1 . .
C C4 0.14298(7) 0.41252(15) 0.81461(12) 0.0189(4) Uani d . 1 . .
C C5 0.19380(7) 0.52028(18) 0.96815(13) 0.0295(4) Uani d . 1 . .
H H5A 0.1776 0.4671 1.0280 0.044 Uiso calc R 1 . .
H H5B 0.2016 0.6139 0.9915 0.044 Uiso calc R 1 . .
H H5C 0.2329 0.4797 0.9432 0.044 Uiso calc R 1 . .
C C6 0.10170(7) 0.62570(16) 0.88222(11) 0.0194(4) Uani d . 1 . .
C C7 0.12160(7) 0.76193(16) 0.86613(13) 0.0252(4) Uani d . 1 . .
H H7 0.1644 0.7801 0.8529 0.030 Uiso calc R 1 . .
C C8 0.07992(7) 0.86753(17) 0.86940(13) 0.0267(4) Uani d . 1 . .
H H8 0.0935 0.9585 0.8592 0.032 Uiso calc R 1 . .
C C9 0.01641(7) 0.83811(15) 0.88831(12) 0.0209(4) Uani d . 1 . .
C C10 -0.00297(7) 0.70070(15) 0.90426(11) 0.0188(4) Uani d . 1 . .
C C11 0.04067(7) 0.59365(15) 0.90219(12) 0.0195(4) Uani d . 1 . .
H H11 0.0282 0.5023 0.9142 0.023 Uiso calc R 1 . .
C C12 -0.03903(7) 0.91238(17) 0.89500(12) 0.0246(4) Uani d . 1 . .
H H12 -0.0434 1.0080 0.8875 0.030 Uiso calc R 1 . .
C C13 -0.15098(7) 0.85326(18) 0.92276(13) 0.0286(4) Uani d . 1 . .
H H13A -0.1573 0.9519 0.9201 0.043 Uiso calc R 1 . .
H H13B -0.1667 0.8179 0.9906 0.043 Uiso calc R 1 . .
H H13C -0.1735 0.8102 0.8636 0.043 Uiso calc R 1 . .

loop_
_atom_site_aniso_label
_atom_site_aniso_U_11
_atom_site_aniso_U_22
_atom_site_aniso_U_33
_atom_site_aniso_U_12
_atom_site_aniso_U_13
_atom_site_aniso_U_23
Cl1 0.0287(3) 0.0271(3) 0.0365(3) 0.00976(17) -0.00266(19) -0.00407(17)
N1 0.0329(8) 0.0226(8) 0.0250(8) 0.0042(6) -0.0049(6) -0.0020(6)
N2 0.0177(7) 0.0222(8) 0.0220(7) 0.0014(6) 0.0025(5) 0.0001(6)
N3 0.0176(7) 0.0228(7) 0.0214(7) 0.0028(6) -0.0009(5) -0.0045(6)
N4 0.0207(7) 0.0194(8) 0.0267(8) 0.0035(6) 0.0006(6) 0.0018(5)
N5 0.0223(7) 0.0204(7) 0.0226(7) 0.0049(6) -0.0011(5) 0.0004(6)
C1 0.0205(8) 0.0200(9) 0.0228(9) 0.0009(7) 0.0050(7) 0.0024(7)
C2 0.0344(9) 0.0284(10) 0.0225(9) 0.0018(8) -0.0080(7) 0.0005(7)
C3 0.0274(9) 0.0220(9) 0.0210(8) 0.0041(7) -0.0025(7) 0.0036(7)
C4 0.0181(8) 0.0203(9) 0.0184(8) -0.0010(6) 0.0052(6) 0.0028(6)
C5 0.0229(9) 0.0349(10) 0.0307(10) 0.0057(8) -0.0078(7) -0.0107(8)
C6 0.0206(8) 0.0214(9) 0.0163(8) 0.0019(7) -0.0011(6) -0.0024(6)
C7 0.0212(8) 0.0254(9) 0.0290(9) -0.0040(7) 0.0022(7) -0.0015(7)
C8 0.0278(9) 0.0194(9) 0.0328(10) -0.0036(7) 0.0007(7) 0.0011(7)
C9 0.0239(8) 0.0188(8) 0.0200(8) -0.0002(7) -0.0013(6) 0.0001(6)
C10 0.0201(8) 0.0199(8) 0.0164(8) -0.0004(6) -0.0025(6) -0.0002(6)
C11 0.0225(8) 0.0176(8) 0.0185(8) -0.0005(6) -0.0001(6) -0.0003(6)
C12 0.0303(10) 0.0180(8) 0.0255(9) 0.0009(7) -0.0013(7) 0.0003(7)
C13 0.0223(9) 0.0308(10) 0.0328(10) 0.0082(7) 0.0023(7) 0.0053(7)

loop_
_atom_type_symbol
_atom_type_description
_atom_type_scat_dispersion_real
_atom_type_scat_dispersion_imag
_atom_type_scat_source
C C 0.0033 0.0016 'International Tables Vol C Tables 4.2.6.8 and 6.1.1.4'
H H 0.0000 0.0000 'International Tables Vol C Tables 4.2.6.8 and 6.1.1.4'
N N 0.0061 0.0033 'International Tables Vol C Tables 4.2.6.8 and 6.1.1.4'
Cl Cl 0.1484 0.1585 'International Tables Vol C Tables 4.2.6.8 and 6.1.1.4'

loop_
_geom_angle_atom_site_label_1
_geom_angle_atom_site_label_2
_geom_angle_atom_site_label_3
_geom_angle_site_symmetry_1
_geom_angle_site_symmetry_3
_geom_angle
_geom_angle_publ_flag
C1 N1 C2 . . 112.08(13) ?
C1 N2 C4 . . 115.36(12) ?
C4 N3 C6 . . 121.42(12) ?
C4 N3 C5 . . 120.45(13) ?
C6 N3 C5 . . 117.04(12) ?
C10 N4 N5 . . 103.19(12) ?
C12 N5 N4 . . 114.34(13) ?
C12 N5 C13 . . 126.67(14) ?
N4 N5 C13 . . 118.92(13) ?
N1 C1 N2 . . 131.07(14) ?
N1 C1 Cl1 . . 114.88(12) ?
N2 C1 Cl1 . . 114.05(11) ?
C3 C2 N1 . . 124.52(14) ?
C3 C2 H2 . . 117.7 ?
N1 C2 H2 . . 117.7 ?
C2 C3 C4 . . 117.01(15) ?
C2 C3 H3 . . 121.5 ?
C4 C3 H3 . . 121.5 ?
N3 C4 N2 . . 116.87(13) ?
N3 C4 C3 . . 123.20(14) ?
N2 C4 C3 . . 119.91(14) ?
N3 C5 H5A . . 109.5 ?
N3 C5 H5B . . 109.5 ?
H5A C5 H5B . . 109.5 ?
N3 C5 H5C . . 109.5 ?
H5A C5 H5C . . 109.5 ?
H5B C5 H5C . . 109.5 ?
C11 C6 C7 . . 122.04(14) ?
C11 C6 N3 . . 119.81(14) ?
C7 C6 N3 . . 118.11(13) ?
C8 C7 C6 . . 120.96(15) ?
C8 C7 H7 . . 119.5 ?
C6 C7 H7 . . 119.5 ?
C7 C8 C9 . . 118.58(15) ?
C7 C8 H8 . . 120.7 ?
C9 C8 H8 . . 120.7 ?
C12 C9 C8 . . 136.31(15) ?
C12 C9 C10 . . 103.78(14) ?
C8 C9 C10 . . 119.90(14) ?
N4 C10 C11 . . 127.55(14) ?
N4 C10 C9 . . 111.71(13) ?
C11 C10 C9 . . 120.74(14) ?
C6 C11 C10 . . 117.78(14) ?
C6 C11 H11 . . 121.1 ?
C10 C11 H11 . . 121.1 ?
N5 C12 C9 . . 106.98(14) ?
N5 C12 H12 . . 126.5 ?
C9 C12 H12 . . 126.5 ?
N5 C13 H13A . . 109.5 ?
N5 C13 H13B . . 109.5 ?
H13A C13 H13B . . 109.5 ?
N5 C13 H13C . . 109.5 ?
H13A C13 H13C . . 109.5 ?
H13B C13 H13C . . 109.5 ?

loop_
_geom_bond_atom_site_label_1
_geom_bond_atom_site_label_2
_geom_bond_site_symmetry_2
_geom_bond_distance
_geom_bond_publ_flag
Cl1 C1 . 1.7515(16) ?
N1 C1 . 1.315(2) ?
N1 C2 . 1.360(2) ?
N2 C1 . 1.3182(19) ?
N2 C4 . 1.3564(19) ?
N3 C4 . 1.3540(19) ?
N3 C6 . 1.4321(19) ?
N3 C5 . 1.467(2) ?
N4 C10 . 1.3586(19) ?
N4 N5 . 1.3607(17) ?
N5 C12 . 1.336(2) ?
N5 C13 . 1.4551(19) ?
C2 C3 . 1.357(2) ?
C2 H2 . 0.9500 ?
C3 C4 . 1.413(2) ?
C3 H3 . 0.9500 ?
C5 H5A . 0.9800 ?
C5 H5B . 0.9800 ?
C5 H5C . 0.9800 ?
C6 C11 . 1.370(2) ?
C6 C7 . 1.421(2) ?
C7 C8 . 1.371(2) ?
C7 H7 . 0.9500 ?
C8 C9 . 1.413(2) ?
C8 H8 . 0.9500 ?
C9 C12 . 1.398(2) ?
C9 C10 . 1.428(2) ?
C10 C11 . 1.409(2) ?
C11 H11 . 0.9500 ?
C12 H12 . 0.9500 ?
C13 H13A . 0.9800 ?
C13 H13B . 0.9800 ?
C13 H13C . 0.9800 ?

loop_
_geom_contact_atom_site_label_1
_geom_contact_atom_site_label_2
_geom_contact_distance
_geom_contact_site_symmetry_1
_geom_contact_site_symmetry_2
_geom_contact_publ_flag
Cg1 Cg2 3.720(2) . 2_556 n

loop_
_geom_hbond_atom_site_label_D
_geom_hbond_atom_site_label_H
_geom_hbond_atom_site_label_A
_geom_hbond_site_symmetry_A
_geom_hbond_distance_DH
_geom_hbond_distance_HA
_geom_hbond_distance_DA
_geom_hbond_angle_DHA
_geom_hbond_publ_flag
C13 H13B N2 5_567 0.98 2.56 3.517(2) 165.7 yes

loop_
_geom_torsion_atom_site_label_1
_geom_torsion_atom_site_label_2
_geom_torsion_atom_site_label_3
_geom_torsion_atom_site_label_4
_geom_torsion_site_symmetry_1
_geom_torsion_site_symmetry_2
_geom_torsion_site_symmetry_3
_geom_torsion_site_symmetry_4
_geom_torsion
_geom_torsion_publ_flag
C10 N4 N5 C12 . . . . 0.03(17) ?
C10 N4 N5 C13 . . . . 177.21(12) ?
C2 N1 C1 N2 . . . . 1.9(2) ?
C2 N1 C1 Cl1 . . . . -178.80(12) ?
C4 N2 C1 N1 . . . . -0.3(2) ?
C4 N2 C1 Cl1 . . . . -179.62(10) ?
C1 N1 C2 C3 . . . . -1.4(2) ?
N1 C2 C3 C4 . . . . -0.4(3) ?
C6 N3 C4 N2 . . . . -168.27(13) ?
C5 N3 C4 N2 . . . . -0.5(2) ?
C6 N3 C4 C3 . . . . 13.5(2) ?
C5 N3 C4 C3 . . . . -178.74(15) ?
C1 N2 C4 N3 . . . . 179.92(13) ?
C1 N2 C4 C3 . . . . -1.8(2) ?
C2 C3 C4 N3 . . . . -179.73(15) ?
C2 C3 C4 N2 . . . . 2.1(2) ?
C4 N3 C6 C11 . . . . 57.33(19) ?
C5 N3 C6 C11 . . . . -110.80(17) ?
C4 N3 C6 C7 . . . . -124.86(16) ?
C5 N3 C6 C7 . . . . 67.01(18) ?
C11 C6 C7 C8 . . . . -0.4(2) ?
N3 C6 C7 C8 . . . . -178.15(13) ?
C6 C7 C8 C9 . . . . -0.5(2) ?
C7 C8 C9 C12 . . . . -178.16(16) ?
C7 C8 C9 C10 . . . . 0.4(2) ?
N5 N4 C10 C11 . . . . -179.72(13) ?
N5 N4 C10 C9 . . . . 0.32(16) ?
C12 C9 C10 N4 . . . . -0.53(17) ?
C8 C9 C10 N4 . . . . -179.54(12) ?
C12 C9 C10 C11 . . . . 179.50(13) ?
C8 C9 C10 C11 . . . . 0.5(2) ?
C7 C6 C11 C10 . . . . 1.3(2) ?
N3 C6 C11 C10 . . . . 179.02(12) ?
N4 C10 C11 C6 . . . . 178.69(14) ?
C9 C10 C11 C6 . . . . -1.3(2) ?
N4 N5 C12 C9 . . . . -0.37(18) ?
C13 N5 C12 C9 . . . . -177.29(13) ?
C8 C9 C12 N5 . . . . 179.28(16) ?
C10 C9 C12 N5 . . . . 0.52(16) ?

loop_
_cod_related_entry_id
_cod_related_entry_database
_cod_related_entry_code
1 ChemSpider 30656208
